data_1564440
loop_
_publ_author_name
'Han, Jing'
'Li, Qing'
'Yu, Zhong'
'Quan, Chun-yan'
'Liu, Xiang'
'Han, Jia-cai'

_publ_section_title
;
 Light-driven coordination anions-directed regulation of chromism in three
 metal complexes assembled by cyano-equipped dithienylethene ligand
;
_journal_name_full 'Inorganica Chimica Acta'
_journal_page_first 119666
_journal_paper_doi 10.1016/j.ica.2020.119666
_journal_volume 509
_journal_year 2020
_chemical_formula_sum 'C31 H20 Ag2 F12 N2 O8 S4'
_chemical_formula_weight 1120.47
_space_group_IT_number 15
_space_group_name_Hall '-C 2yc'
_space_group_name_H-M_alt 'C 1 2/c 1'
_symmetry_cell_setting monoclinic
_symmetry_space_group_name_H-M 'C 1 2/c 1'
_atom_sites_solution_hydrogens geom
_atom_sites_solution_primary direct
_atom_sites_solution_secondary difmap
_audit_creation_method SHELXL-97
_cell_angle_alpha 90.00
_cell_angle_beta 102.569(9)
_cell_angle_gamma 90.00
_cell_formula_units_Z 4
_cell_length_a 38.457(18)
_cell_length_b 9.260(4)
_cell_length_c 11.343(5)
_cell_measurement_reflns_used 2186
_cell_measurement_temperature 296(2)
_cell_measurement_theta_max 24.0308
_cell_measurement_theta_min 2.1703
_cell_volume 3943(3)
_computing_structure_refinement 'SHELXL-97 (Sheldrick, 1997)'
_computing_structure_solution 'SHELXS-97 (Sheldrick, 1990)'
_diffrn_ambient_temperature 296(2)
_diffrn_measured_fraction_theta_full 0.991
_diffrn_measured_fraction_theta_max 0.991
_diffrn_measurement_device_type bruker-CCD
_diffrn_radiation_monochromator graphite
_diffrn_radiation_source 'fine-focus sealed tube'
_diffrn_radiation_type MoK\a
_diffrn_radiation_wavelength 0.71073
_diffrn_reflns_av_R_equivalents 0.0711
_diffrn_reflns_av_sigmaI/netI 0.0881
_diffrn_reflns_limit_h_max 45
_diffrn_reflns_limit_h_min -33
_diffrn_reflns_limit_k_max 10
_diffrn_reflns_limit_k_min -11
_diffrn_reflns_limit_l_max 9
_diffrn_reflns_limit_l_min -13
_diffrn_reflns_number 9521
_diffrn_reflns_theta_full 25.01
_diffrn_reflns_theta_max 25.01
_diffrn_reflns_theta_min 1.84
_exptl_absorpt_coefficient_mu 1.312
_exptl_absorpt_correction_T_max 0.7701
_exptl_absorpt_correction_T_min 0.7183
_exptl_absorpt_correction_type multi-scan
_exptl_absorpt_process_details sadabs
_exptl_crystal_colour yellow
_exptl_crystal_density_diffrn 1.888
_exptl_crystal_density_method 'not measured'
_exptl_crystal_description block
_exptl_crystal_F_000 2200
_exptl_crystal_size_max 0.27
_exptl_crystal_size_mid 0.24
_exptl_crystal_size_min 0.21
_refine_diff_density_max 1.796
_refine_diff_density_min -0.849
_refine_diff_density_rms 0.158
_refine_ls_extinction_method none
_refine_ls_goodness_of_fit_ref 1.048
_refine_ls_hydrogen_treatment mixed
_refine_ls_matrix_type full
_refine_ls_number_parameters 278
_refine_ls_number_reflns 3444
_refine_ls_number_restraints 20
_refine_ls_restrained_S_all 1.048
_refine_ls_R_factor_all 0.1368
_refine_ls_R_factor_gt 0.0996
_refine_ls_shift/su_max 0.000
_refine_ls_shift/su_mean 0.000
_refine_ls_structure_factor_coef Fsqd
_refine_ls_weighting_details 'calc w=1/[\s^2^(Fo^2^)+(0.1023P)^2^+91.3019P] where P=(Fo^2^+2Fc^2^)/3'
_refine_ls_weighting_scheme calc
_refine_ls_wR_factor_gt 0.2444
_refine_ls_wR_factor_ref 0.2652
_reflns_number_gt 2220
_reflns_number_total 3444
_reflns_threshold_expression >2sigma(I)
_cod_data_source_file 1.cif
_cod_data_source_block 3
_cod_original_sg_symbol_H-M C2/c
_cod_database_code 1564440

loop_
_symmetry_equiv_pos_as_xyz
'x, y, z'
'-x, y, -z+1/2'
'x+1/2, y+1/2, z'
'-x+1/2, y+1/2, -z+1/2'
'-x, -y, -z'
'x, -y, z-1/2'
'-x+1/2, -y+1/2, -z'
'x+1/2, -y+1/2, z-1/2'

loop_
_atom_site_label
_atom_site_type_symbol
_atom_site_fract_x
_atom_site_fract_y
_atom_site_fract_z
_atom_site_U_iso_or_equiv
_atom_site_adp_type
_atom_site_occupancy
_atom_site_symmetry_multiplicity
_atom_site_calc_flag
_atom_site_refinement_flags
_atom_site_disorder_assembly
_atom_site_disorder_group
N1 N 0.2071(3) 0.4014(13) 0.4472(10) 0.064(3) Uani 1 1 d . . .
Ag1 Ag 0.23451(3) 0.30983(13) 0.61860(9) 0.0706(5) Uani 1 1 d . . .
S1 S 0.30404(9) 0.5224(4) 0.5272(3) 0.0544(9) Uani 1 1 d . . .
S2 S 0.07663(9) 0.5151(4) -0.1893(3) 0.0513(8) Uani 1 1 d . . .
F1 F 0.3592(3) 0.3623(11) 0.6097(10) 0.103(3) Uani 1 1 d . . .
F2 F 0.3695(3) 0.5369(14) 0.5028(14) 0.126(4) Uani 1 1 d . . .
F3 F 0.3634(3) 0.5708(15) 0.6826(12) 0.146(6) Uani 1 1 d . . .
F4 F 0.0581(3) 1.0507(11) -0.2469(18) 0.164(7) Uani 1 1 d . . .
F5 F 0.0424(4) 1.0519(10) -0.0809(11) 0.164(8) Uani 1 1 d . . .
F6 F 0.0047(19) 1.249(4) -0.309(4) 0.11(2) Uani 0.34(10) 1 d PD . 1
F6A F 0.0100(7) 1.182(8) -0.348(4) 0.15(2) Uani 0.66(10) 1 d PD . 2
O1 O 0.2889(3) 0.4752(15) 0.6252(10) 0.094(4) Uani 1 1 d . . .
O1W O 0.2539(3) 0.2137(14) 0.7982(9) 0.096(4) Uani 1 1 d . . .
H1WA H 0.2367 0.1455 0.8142 0.144 Uiso 1 1 d R . .
H1WB H 0.2572 0.2889 0.8578 0.144 Uiso 1 1 d R . .
O2 O 0.3008(3) 0.6772(11) 0.5041(12) 0.095(4) Uani 1 1 d . . .
O3 O 0.2951(3) 0.4379(12) 0.4210(8) 0.080(3) Uani 1 1 d . . .
C1 C 0.1895(3) 0.4387(14) 0.3580(12) 0.053(3) Uani 1 1 d . . .
C2 C 0.1655(3) 0.4807(13) 0.2485(10) 0.047(3) Uani 1 1 d . . .
C3 C 0.1562(3) 0.6246(13) 0.2316(10) 0.047(3) Uani 1 1 d . . .
H3 H 0.1671 0.6926 0.2881 0.057 Uiso 1 1 calc R . .
C4 C 0.1311(3) 0.6685(12) 0.1318(10) 0.048(3) Uani 1 1 d . . .
H4 H 0.1251 0.7657 0.1221 0.058 Uiso 1 1 calc R . .
C5 C 0.1146(3) 0.5687(11) 0.0452(9) 0.038(3) Uani 1 1 d . . .
C6 C 0.1252(4) 0.4254(13) 0.0632(11) 0.055(3) Uani 1 1 d . . .
H6 H 0.1149 0.3569 0.0062 0.066 Uiso 1 1 calc R . .
C7 C 0.1503(4) 0.3814(15) 0.1626(11) 0.056(3) Uani 1 1 d . . .
H7 H 0.1570 0.2849 0.1715 0.067 Uiso 1 1 calc R . .
C8 C 0.0865(3) 0.6171(12) -0.0580(8) 0.033(2) Uani 1 1 d . . .
C9 C 0.0656(3) 0.7355(12) -0.0706(9) 0.034(2) Uani 1 1 d . . .
H9 H 0.0664 0.8012 -0.0080 0.041 Uiso 1 1 calc R . .
C10 C 0.0425(3) 0.7535(13) -0.1852(9) 0.037(2) Uani 1 1 d . . .
C11 C 0.0455(3) 0.6384(13) -0.2615(9) 0.042(3) Uani 1 1 d . . .
C12 C 0.0267(4) 0.6118(18) -0.3922(10) 0.065(4) Uani 1 1 d . . .
H12A H 0.0348 0.5221 -0.4191 0.098 Uiso 1 1 calc R . .
H12B H 0.0321 0.6891 -0.4417 0.098 Uiso 1 1 calc R . .
H12C H 0.0015 0.6074 -0.3982 0.098 Uiso 1 1 calc R . .
C13 C 0.0167(3) 0.8737(13) -0.2192(11) 0.048(3) Uani 1 1 d U . .
C14 C 0.0300(4) 1.0269(15) -0.1960(13) 0.066(3) Uani 1 1 d U . .
C15 C 0.0000 1.127(2) -0.2500 0.064(4) Uani 1 2 d SDU . .
C16 C 0.3509(4) 0.4974(15) 0.5832(14) 0.062(4) Uani 1 1 d . . .

loop_
_atom_site_aniso_label
_atom_site_aniso_U_11
_atom_site_aniso_U_22
_atom_site_aniso_U_33
_atom_site_aniso_U_23
_atom_site_aniso_U_13
_atom_site_aniso_U_12
N1 0.055(7) 0.070(8) 0.059(7) 0.021(6) -0.004(6) -0.007(6)
Ag1 0.0768(9) 0.0793(8) 0.0472(6) 0.0163(5) -0.0054(5) -0.0024(6)
S1 0.0440(19) 0.058(2) 0.0564(18) -0.0113(15) 0.0001(14) -0.0050(15)
S2 0.0482(19) 0.063(2) 0.0383(15) -0.0145(14) 0.0010(13) 0.0124(16)
F1 0.088(7) 0.083(7) 0.134(9) 0.002(6) 0.017(6) 0.044(6)
F2 0.057(6) 0.137(10) 0.189(13) 0.011(9) 0.035(7) -0.013(7)
F3 0.056(6) 0.168(11) 0.178(11) -0.109(10) -0.055(7) 0.030(7)
F4 0.064(7) 0.065(6) 0.36(2) 0.012(10) 0.044(10) -0.027(6)
F5 0.232(15) 0.059(6) 0.127(9) -0.023(6) -0.123(10) 0.026(7)
F6 0.09(3) 0.029(17) 0.17(4) 0.01(2) -0.03(3) -0.026(19)
F6A 0.090(15) 0.14(4) 0.18(3) 0.11(3) -0.048(17) -0.017(18)
O1 0.078(8) 0.129(10) 0.075(7) -0.020(7) 0.020(6) -0.031(7)
O1W 0.098(9) 0.126(10) 0.053(6) 0.019(6) -0.006(5) -0.041(8)
O2 0.066(8) 0.069(7) 0.130(10) -0.010(7) -0.028(7) 0.011(6)
O3 0.103(9) 0.089(8) 0.047(5) -0.016(5) 0.014(5) -0.030(7)
C1 0.037(7) 0.057(8) 0.062(8) 0.005(6) 0.002(6) 0.010(6)
C2 0.045(7) 0.054(7) 0.038(6) 0.006(5) -0.004(5) 0.017(6)
C3 0.046(7) 0.041(6) 0.046(6) -0.001(5) -0.009(5) 0.006(6)
C4 0.054(8) 0.040(7) 0.041(6) 0.006(5) -0.009(5) 0.006(6)
C5 0.038(7) 0.034(6) 0.039(6) 0.006(5) 0.003(5) 0.006(5)
C6 0.058(8) 0.042(7) 0.055(7) -0.007(6) -0.012(6) 0.013(6)
C7 0.054(8) 0.050(7) 0.058(7) 0.001(6) -0.002(6) 0.014(6)
C8 0.029(6) 0.042(6) 0.025(5) -0.005(4) -0.001(4) -0.001(5)
C9 0.031(6) 0.042(6) 0.026(5) -0.005(4) 0.000(4) -0.002(5)
C10 0.025(6) 0.047(6) 0.037(5) 0.006(5) 0.002(4) -0.005(5)
C11 0.033(6) 0.063(7) 0.026(5) -0.006(5) -0.004(4) 0.002(6)
C12 0.066(9) 0.094(11) 0.030(6) -0.013(6) -0.002(6) 0.002(8)
C13 0.037(6) 0.051(6) 0.048(5) -0.004(5) -0.008(4) -0.001(5)
C14 0.044(6) 0.060(6) 0.079(7) -0.006(5) -0.017(5) -0.002(5)
C15 0.052(7) 0.058(7) 0.073(7) 0.000 -0.010(6) 0.000
C16 0.059(9) 0.048(8) 0.074(9) -0.010(7) 0.003(7) 0.013(7)

loop_
_atom_type_symbol
_atom_type_description
_atom_type_scat_dispersion_real
_atom_type_scat_dispersion_imag
_atom_type_scat_source
C C 0.0033 0.0016 'International Tables Vol C Tables 4.2.6.8 and 6.1.1.4'
H H 0.0000 0.0000 'International Tables Vol C Tables 4.2.6.8 and 6.1.1.4'
Ag Ag -0.8971 1.1015 'International Tables Vol C Tables 4.2.6.8 and 6.1.1.4'
F F 0.0171 0.0103 'International Tables Vol C Tables 4.2.6.8 and 6.1.1.4'
N N 0.0061 0.0033 'International Tables Vol C Tables 4.2.6.8 and 6.1.1.4'
O O 0.0106 0.0060 'International Tables Vol C Tables 4.2.6.8 and 6.1.1.4'
S S 0.1246 0.1234 'International Tables Vol C Tables 4.2.6.8 and 6.1.1.4'

loop_
_geom_angle_atom_site_label_1
_geom_angle_atom_site_label_2
_geom_angle_atom_site_label_3
_geom_angle
_geom_angle_site_symmetry_1
_geom_angle_site_symmetry_3
C1 N1 Ag1 171.9(12) . .
N1 Ag1 O1W 171.0(5) . .
N1 Ag1 O3 94.7(4) . 7_556
O1W Ag1 O3 81.3(4) . 7_556
N1 Ag1 O1 91.5(4) . .
O1W Ag1 O1 96.0(4) . .
O3 Ag1 O1 149.9(4) 7_556 .
N1 Ag1 Ag1 66.4(4) . 7_556
O1W Ag1 Ag1 120.0(4) . 7_556
O3 Ag1 Ag1 77.6(2) 7_556 7_556
O1 Ag1 Ag1 78.0(3) . 7_556
O3 S1 O1 115.3(7) . .
O3 S1 O2 113.3(7) . .
O1 S1 O2 113.9(9) . .
O3 S1 C16 105.7(7) . .
O1 S1 C16 103.5(8) . .
O2 S1 C16 103.4(7) . .
C11 S2 C8 92.7(5) . .
C15 F6 F6 57(3) . 2_554
S1 O1 Ag1 128.6(6) . .
Ag1 O1W H1WA 109.4 . .
Ag1 O1W H1WB 108.9 . .
H1WA O1W H1WB 109.4 . .
S1 O3 Ag1 131.5(6) . 7_556
N1 C1 C2 176.2(15) . .
C7 C2 C3 119.3(10) . .
C7 C2 C1 121.9(11) . .
C3 C2 C1 118.7(11) . .
C2 C3 C4 120.7(11) . .
C2 C3 H3 119.6 . .
C4 C3 H3 119.6 . .
C3 C4 C5 120.8(10) . .
C3 C4 H4 119.6 . .
C5 C4 H4 119.6 . .
C6 C5 C4 117.0(10) . .
C6 C5 C8 123.1(10) . .
C4 C5 C8 119.9(9) . .
C7 C6 C5 122.2(11) . .
C7 C6 H6 118.9 . .
C5 C6 H6 118.9 . .
C2 C7 C6 119.8(12) . .
C2 C7 H7 120.1 . .
C6 C7 H7 120.1 . .
C9 C8 C5 130.2(9) . .
C9 C8 S2 109.8(7) . .
C5 C8 S2 120.1(8) . .
C8 C9 C10 115.7(9) . .
C8 C9 H9 122.2 . .
C10 C9 H9 122.2 . .
C11 C10 C9 111.1(10) . .
C11 C10 C13 123.6(9) . .
C9 C10 C13 125.3(10) . .
C10 C11 C12 130.1(11) . .
C10 C11 S2 110.8(7) . .
C12 C11 S2 119.2(10) . .
C11 C12 H12A 109.5 . .
C11 C12 H12B 109.5 . .
H12A C12 H12B 109.5 . .
C11 C12 H12C 109.5 . .
H12A C12 H12C 109.5 . .
H12B C12 H12C 109.5 . .
C13 C13 C10 130.9(6) 2_554 .
C13 C13 C14 110.2(7) 2_554 .
C10 C13 C14 118.5(10) . .
F5 C14 F4 104.3(14) . .
F5 C14 C15 112.2(13) . .
F4 C14 C15 109.8(12) . .
F5 C14 C13 112.0(13) . .
F4 C14 C13 110.5(13) . .
C15 C14 C13 108.0(11) . .
F6 C15 F6 66(6) . 2_554
F6 C15 F6A 101(7) . 2_554
F6 C15 F6A 35(2) 2_554 2_554
F6 C15 F6A 35(2) . .
F6 C15 F6A 101(7) 2_554 .
F6A C15 F6A 136(8) 2_554 .
F6 C15 C14 119(2) . 2_554
F6 C15 C14 123(3) 2_554 2_554
F6A C15 C14 104(2) 2_554 2_554
F6A C15 C14 103(3) . 2_554
F6 C15 C14 123(3) . .
F6 C15 C14 119(2) 2_554 .
F6A C15 C14 103(3) 2_554 .
F6A C15 C14 104(2) . .
C14 C15 C14 103.7(15) 2_554 .
F3 C16 F1 105.8(13) . .
F3 C16 F2 107.1(15) . .
F1 C16 F2 106.2(13) . .
F3 C16 S1 113.1(10) . .
F1 C16 S1 112.4(11) . .
F2 C16 S1 111.9(11) . .

loop_
_geom_bond_atom_site_label_1
_geom_bond_atom_site_label_2
_geom_bond_distance
_geom_bond_site_symmetry_2
N1 C1 1.142(15) .
N1 Ag1 2.172(10) .
Ag1 O1W 2.200(10) .
Ag1 O3 2.557(10) 7_556
Ag1 O1 2.579(12) .
Ag1 Ag1 3.359(3) 7_556
S1 O3 1.415(9) .
S1 O1 1.432(12) .
S1 O2 1.457(11) .
S1 C16 1.790(15) .
S2 C11 1.727(12) .
S2 C8 1.735(10) .
F1 C16 1.310(16) .
F2 C16 1.329(19) .
F3 C16 1.315(16) .
F4 C14 1.35(2) .
F5 C14 1.309(17) .
F6 C15 1.345(10) .
F6 F6 1.47(13) 2_554
F6A C15 1.349(10) .
O1W H1WA 0.9603 .
O1W H1WB 0.9600 .
O3 Ag1 2.557(10) 7_556
C1 C2 1.430(16) .
C2 C7 1.374(17) .
C2 C3 1.382(16) .
C3 C4 1.380(15) .
C3 H3 0.9300 .
C4 C5 1.397(15) .
C4 H4 0.9300 .
C5 C6 1.390(16) .
C5 C8 1.479(13) .
C6 C7 1.378(16) .
C6 H6 0.9300 .
C7 H7 0.9300 .
C8 C9 1.349(15) .
C9 C10 1.417(13) .
C9 H9 0.9300 .
C10 C11 1.393(16) .
C10 C13 1.484(17) .
C11 C12 1.521(14) .
C12 H12A 0.9600 .
C12 H12B 0.9600 .
C12 H12C 0.9600 .
C13 C13 1.32(2) 2_554
C13 C14 1.512(18) .
C14 C15 1.505(17) .
C15 F6 1.345(10) 2_554
C15 F6A 1.349(10) 2_554
C15 C14 1.505(17) 2_554

loop_
_geom_torsion_atom_site_label_1
_geom_torsion_atom_site_label_2
_geom_torsion_atom_site_label_3
_geom_torsion_atom_site_label_4
_geom_torsion
_geom_torsion_site_symmetry_1
_geom_torsion_site_symmetry_2
_geom_torsion_site_symmetry_3
_geom_torsion_site_symmetry_4
C1 N1 Ag1 O1W -33(11) . . . .
C1 N1 Ag1 O3 30(9) . . . 7_556
C1 N1 Ag1 O1 -180(100) . . . .
C1 N1 Ag1 Ag1 104(9) . . . 7_556
O3 S1 O1 Ag1 -19.8(13) . . . .
O2 S1 O1 Ag1 113.7(9) . . . .
C16 S1 O1 Ag1 -134.7(9) . . . .
N1 Ag1 O1 S1 -36.2(10) . . . .
O1W Ag1 O1 S1 148.7(10) . . . .
O3 Ag1 O1 S1 65.9(13) 7_556 . . .
Ag1 Ag1 O1 S1 29.2(9) 7_556 . . .
O1 S1 O3 Ag1 -12.2(13) . . . 7_556
O2 S1 O3 Ag1 -146.0(9) . . . 7_556
C16 S1 O3 Ag1 101.4(10) . . . 7_556
Ag1 N1 C1 C2 15(30) . . . .
N1 C1 C2 C7 -67(23) . . . .
N1 C1 C2 C3 110(23) . . . .
C7 C2 C3 C4 2(2) . . . .
C1 C2 C3 C4 -175.0(13) . . . .
C2 C3 C4 C5 0(2) . . . .
C3 C4 C5 C6 -1.4(19) . . . .
C3 C4 C5 C8 177.1(12) . . . .
C4 C5 C6 C7 1(2) . . . .
C8 C5 C6 C7 -177.3(13) . . . .
C3 C2 C7 C6 -3(2) . . . .
C1 C2 C7 C6 174.8(13) . . . .
C5 C6 C7 C2 1(2) . . . .
C6 C5 C8 C9 156.9(13) . . . .
C4 C5 C8 C9 -21.6(19) . . . .
C6 C5 C8 S2 -23.6(16) . . . .
C4 C5 C8 S2 157.9(10) . . . .
C11 S2 C8 C9 2.1(9) . . . .
C11 S2 C8 C5 -177.5(9) . . . .
C5 C8 C9 C10 176.7(11) . . . .
S2 C8 C9 C10 -2.8(13) . . . .
C8 C9 C10 C11 2.2(14) . . . .
C8 C9 C10 C13 178.8(11) . . . .
C9 C10 C11 C12 -178.6(13) . . . .
C13 C10 C11 C12 5(2) . . . .
C9 C10 C11 S2 -0.4(12) . . . .
C13 C10 C11 S2 -177.1(9) . . . .
C8 S2 C11 C10 -1.0(9) . . . .
C8 S2 C11 C12 177.5(11) . . . .
C11 C10 C13 C13 39(3) . . . 2_554
C9 C10 C13 C13 -137.0(18) . . . 2_554
C11 C10 C13 C14 -132.2(13) . . . .
C9 C10 C13 C14 51.5(18) . . . .
C13 C13 C14 F5 124.9(17) 2_554 . . .
C10 C13 C14 F5 -61.9(19) . . . .
C13 C13 C14 F4 -119.3(17) 2_554 . . .
C10 C13 C14 F4 53.9(17) . . . .
C13 C13 C14 C15 1(2) 2_554 . . .
C10 C13 C14 C15 174.1(10) . . . .
F6 F6 C15 F6A 3(6) 2_554 . . 2_554
F6 F6 C15 F6A -174(10) 2_554 . . .
F6 F6 C15 C14 116(3) 2_554 . . 2_554
F6 F6 C15 C14 -110(5) 2_554 . . .
F5 C14 C15 F6 96(3) . . . .
F4 C14 C15 F6 -19(4) . . . .
C13 C14 C15 F6 -140(3) . . . .
F5 C14 C15 F6 17(5) . . . 2_554
F4 C14 C15 F6 -98(4) . . . 2_554
C13 C14 C15 F6 141(4) . . . 2_554
F5 C14 C15 F6A -16(3) . . . 2_554
F4 C14 C15 F6A -132(3) . . . 2_554
C13 C14 C15 F6A 107(3) . . . 2_554
F5 C14 C15 F6A 128(4) . . . .
F4 C14 C15 F6A 13(4) . . . .
C13 C14 C15 F6A -108(4) . . . .
F5 C14 C15 C14 -124.2(17) . . . 2_554
F4 C14 C15 C14 120.3(14) . . . 2_554
C13 C14 C15 C14 -0.3(7) . . . 2_554
O3 S1 C16 F3 179.6(13) . . . .
O1 S1 C16 F3 -58.8(14) . . . .
O2 S1 C16 F3 60.3(15) . . . .
O3 S1 C16 F1 -60.8(13) . . . .
O1 S1 C16 F1 60.8(13) . . . .
O2 S1 C16 F1 179.9(12) . . . .
O3 S1 C16 F2 58.6(12) . . . .
O1 S1 C16 F2 -179.8(11) . . . .
O2 S1 C16 F2 -60.7(13) . . . .
